data_4029318
loop_
_publ_author_name
'Li, Ruoshi'
'Lammer, Aaron D.'
'Ferrence, Gregory M.'
'Lash, Timothy D.'

_publ_section_title
;
 Synthesis, Structural Characterization, Aromatic Characteristics, and
 Metalation of Neo-Confused Porphyrins, a Newly Discovered Class of
 Porphyrin Isomers.
;
_journal_issue 9
_journal_name_full 'The Journal of organic chemistry'
_journal_page_first 4078
_journal_page_last 4093
_journal_paper_doi 10.1021/jo500580e
_journal_volume 79
_journal_year 2014
_chemical_formula_moiety 'C33  H32  N4  Pd1'
_chemical_formula_sum 'C33 H32 N4 Pd'
_chemical_formula_weight 591.02
_chemical_name_systematic
;
 ?
;
_space_group_IT_number 2
_symmetry_cell_setting triclinic
_symmetry_Int_Tables_number 2
_symmetry_space_group_name_Hall '-P 1'
_symmetry_space_group_name_H-M 'P -1'
_atom_sites_solution_hydrogens geom
_atom_sites_solution_primary difmap
_audit_creation_date 2013-12-28T07:56:58-00:00
_audit_creation_method 'WinGX routine CIF_UPDATE'
_cell_angle_alpha 91.402(4)
_cell_angle_beta 91.845(4)
_cell_angle_gamma 102.929(4)
_cell_formula_units_Z 2
_cell_length_a 6.4940(3)
_cell_length_b 10.6830(5)
_cell_length_c 19.0024(10)
_cell_measurement_reflns_used 3152
_cell_measurement_temperature 100(2)
_cell_measurement_theta_max 25.25
_cell_measurement_theta_min 2.86
_cell_volume 1283.53(11)
_computing_cell_refinement 'APEX2 & SAINT (Bruker, 2013)'
_computing_data_collection 'APEX2 (Bruker, 2013)'
_computing_data_reduction SAINT
_computing_molecular_graphics
;
<i>Ortep-3</i> for Windows (Farrugia, 2012) and <i>Mercury CSD</i> (Macrae et
 al., 2008)
;
_computing_publication_material
;
        <i>WinGX</i> (Farrugia, 2012) and <i>publCIF</i> (Westrip, 2010)
;
_computing_structure_refinement 'SHELXL-2012 (Sheldrick, 2012)'
_computing_structure_solution 'SIR2004 (Burla et al., 2005)'
_diffrn_ambient_temperature 100(2)
_diffrn_measured_fraction_theta_full 0.997
_diffrn_measured_fraction_theta_max 0.994
_diffrn_measurement_details
;
2232 frames were collected.  The total exposure time was 148.80 hours.
;
_diffrn_measurement_device_type 'Bruker APEX-II CCD diffractometer'
_diffrn_measurement_method '\w scans'
_diffrn_radiation_monochromator graphite
_diffrn_radiation_type MoK\a
_diffrn_radiation_wavelength 0.71073
_diffrn_reflns_av_R_equivalents 0.1164
_diffrn_reflns_av_unetI/netI 0.1023
_diffrn_reflns_Laue_measured_fraction_full 0.997
_diffrn_reflns_Laue_measured_fraction_max 0.994
_diffrn_reflns_limit_h_max 8
_diffrn_reflns_limit_h_min -8
_diffrn_reflns_limit_k_max 13
_diffrn_reflns_limit_k_min -13
_diffrn_reflns_limit_l_max 23
_diffrn_reflns_limit_l_min -23
_diffrn_reflns_number 22444
_diffrn_reflns_point_group_measured_fraction_full 0.997
_diffrn_reflns_point_group_measured_fraction_max 0.994
_diffrn_reflns_theta_full 25.242
_diffrn_reflns_theta_max 26.37
_diffrn_reflns_theta_min 1.957
_diffrn_standards_decay_% 0
_diffrn_standards_number 0
_exptl_absorpt_coefficient_mu 0.754
_exptl_absorpt_correction_T_max 1
_exptl_absorpt_correction_T_min 0.858
_exptl_absorpt_correction_type multi-scan
_exptl_absorpt_process_details 'Apex2 v2013.2-0 (Bruker, 2013)'
_exptl_crystal_colour red
_exptl_crystal_density_diffrn 1.529
_exptl_crystal_density_method 'not measured'
_exptl_crystal_description plate
_exptl_crystal_F_000 608
_exptl_crystal_size_max 0.066
_exptl_crystal_size_mid 0.051
_exptl_crystal_size_min 0.015
_refine_diff_density_max 0.921
_refine_diff_density_min -1.057
_refine_diff_density_rms 0.11
_refine_ls_extinction_method none
_refine_ls_goodness_of_fit_ref 0.959
_refine_ls_hydrogen_treatment constr
_refine_ls_matrix_type full
_refine_ls_number_constraints 0
_refine_ls_number_parameters 346
_refine_ls_number_reflns 5203
_refine_ls_number_restraints 0
_refine_ls_restrained_S_all 0.959
_refine_ls_R_factor_all 0.0926
_refine_ls_R_factor_gt 0.0465
_refine_ls_shift/su_max 0.001
_refine_ls_shift/su_mean 0
_refine_ls_structure_factor_coef Fsqd
_refine_ls_weighting_details
;
 w=1/[\s^2^(Fo^2^)+(0.0412P)^2^]
 where P=(Fo^2^+2Fc^2^)/3
;
_refine_ls_weighting_scheme calc
_refine_ls_wR_factor_ref 0.0966
_reflns_number_gt 3449
_reflns_number_total 5203
_reflns_threshold_expression 'I > 2\s(I)'
_cod_data_source_file jo500580e_si_005.cif
_cod_data_source_block shelx
_cod_depositor_comments 'Adding full bibliography for 4029318--4029321.cif.'
_cod_database_code 4029318

loop_
_symmetry_equiv_pos_as_xyz
'x, y, z'
'-x, -y, -z'

loop_
_atom_site_label
_atom_site_fract_x
_atom_site_fract_y
_atom_site_fract_z
_atom_site_U_iso_or_equiv
_atom_site_adp_type
_atom_site_calc_flag
_atom_site_occupancy
_atom_site_type_symbol
Pd1 0.25316(6) 0.05314(4) 0.74588(2) 0.01796(11) Uani d 1 Pd
C21 0.3510(6) -0.0331(4) 0.6652(2) 0.0190(10) Uani d 1 C
N22 -0.0206(5) -0.0820(3) 0.74106(19) 0.0182(8) Uani d 1 N
N23 0.1507(5) 0.1412(3) 0.83060(19) 0.0185(8) Uani d 1 N
N24 0.5250(5) 0.1876(3) 0.7507(2) 0.0189(9) Uani d 1 N
N1 0.5464(5) 0.0053(3) 0.63487(19) 0.0187(9) Uani d 1 N
C2 0.5635(7) -0.0802(4) 0.5772(2) 0.0210(10) Uani d 1 C
C2A 0.7272(7) -0.0785(5) 0.5328(3) 0.0254(11) Uani d 1 C
H2A 0.8543 -0.014 0.5379 0.03 Uiso calc 1 H
C2B 0.7005(8) -0.1740(5) 0.4806(3) 0.0300(12) Uani d 1 C
H2B 0.8111 -0.1754 0.4493 0.036 Uiso calc 1 H
C3 0.3748(7) -0.1736(4) 0.5718(2) 0.0204(10) Uani d 1 C
C3A 0.3480(8) -0.2682(5) 0.5192(3) 0.0285(12) Uani d 1 C
H3A 0.2201 -0.332 0.5141 0.034 Uiso calc 1 H
C3B 0.5134(7) -0.2680(4) 0.4735(3) 0.0287(11) Uani d 1 C
H3B 0.4976 -0.3326 0.4372 0.034 Uiso calc 1 H
C4 0.2426(7) -0.1437(4) 0.6268(2) 0.0182(10) Uani d 1 C
C5 0.0419(7) -0.2155(4) 0.6416(2) 0.0212(11) Uani d 1 C
H5 -0.015 -0.2894 0.6124 0.025 Uiso calc 1 H
C6 -0.0795(7) -0.1875(4) 0.6952(2) 0.0205(10) Uani d 1 C
C7 -0.2892(6) -0.2603(4) 0.7104(2) 0.0200(10) Uani d 1 C
C7A -0.4006(7) -0.3807(4) 0.6720(3) 0.0274(11) Uani d 1 C
H7A1 -0.3394 -0.4521 0.6872 0.041 Uiso calc 1 H
H7A2 -0.3847 -0.3704 0.6212 0.041 Uiso calc 1 H
H7A3 -0.5511 -0.399 0.6824 0.041 Uiso calc 1 H
C8 -0.3577(7) -0.1981(4) 0.7647(2) 0.0209(11) Uani d 1 C
C8A -0.5638(7) -0.2336(4) 0.8006(2) 0.0220(11) Uani d 1 C
H8A -0.6712 -0.2873 0.7678 0.026 Uiso calc 1 H
H8B -0.6123 -0.1544 0.8125 0.026 Uiso calc 1 H
C8B -0.5468(7) -0.3067(4) 0.8676(3) 0.0287(12) Uani d 1 C
H8C -0.6848 -0.3277 0.8892 0.043 Uiso calc 1 H
H8D -0.4427 -0.2533 0.9007 0.043 Uiso calc 1 H
H8E -0.5019 -0.3862 0.856 0.043 Uiso calc 1 H
C9 -0.1875(7) -0.0878(4) 0.7845(2) 0.0204(10) Uani d 1 C
C10 -0.1946(7) -0.0001(4) 0.8389(2) 0.0195(10) Uani d 1 C
H10 -0.3225 -0.0138 0.8634 0.023 Uiso calc 1 H
C11 -0.0402(6) 0.1035(4) 0.8616(2) 0.0182(10) Uani d 1 C
C12 -0.0508(7) 0.1902(4) 0.9212(2) 0.0207(10) Uani d 1 C
C12A -0.2324(7) 0.1760(4) 0.9690(2) 0.0229(11) Uani d 1 C
H12A -0.3658 0.1438 0.941 0.028 Uiso calc 1 H
H12B -0.2362 0.2616 0.9894 0.028 Uiso calc 1 H
C12B -0.2206(7) 0.0844(5) 1.0292(3) 0.0303(12) Uani d 1 C
H12C -0.3433 0.0791 1.0585 0.045 Uiso calc 1 H
H12D -0.0906 0.1166 1.0579 0.045 Uiso calc 1 H
H12E -0.2203 -0.0012 1.0095 0.045 Uiso calc 1 H
C13 0.1359(7) 0.2786(4) 0.9255(2) 0.0196(10) Uani d 1 C
C13A 0.2074(7) 0.3866(4) 0.9782(2) 0.0244(11) Uani d 1 C
H13A 0.1015 0.3822 1.0142 0.037 Uiso calc 1 H
H13B 0.2251 0.4686 0.9545 0.037 Uiso calc 1 H
H13C 0.3426 0.3801 1.0005 0.037 Uiso calc 1 H
C14 0.2596(7) 0.2477(4) 0.8678(2) 0.0188(10) Uani d 1 C
C15 0.4586(6) 0.3163(4) 0.8513(2) 0.0185(10) Uani d 1 C
H15 0.5176 0.39 0.8804 0.022 Uiso calc 1 H
C16 0.5811(6) 0.2894(4) 0.7970(2) 0.0182(10) Uani d 1 C
C17 0.7925(6) 0.3632(4) 0.7829(2) 0.0196(10) Uani d 1 C
C17A 0.9038(7) 0.4828(4) 0.8231(3) 0.0252(11) Uani d 1 C
H17A 1.0531 0.504 0.8112 0.038 Uiso calc 1 H
H17B 0.8928 0.4688 0.8737 0.038 Uiso calc 1 H
H17C 0.8382 0.5538 0.8105 0.038 Uiso calc 1 H
C18 0.8626(7) 0.3029(4) 0.7284(2) 0.0193(10) Uani d 1 C
C18A 1.0700(7) 0.3402(4) 0.6929(2) 0.0232(11) Uani d 1 C
H18A 1.1159 0.2613 0.6786 0.028 Uiso calc 1 H
H18B 1.1778 0.3896 0.7271 0.028 Uiso calc 1 H
C18B 1.0586(7) 0.4201(5) 0.6287(3) 0.0333(12) Uani d 1 C
H18C 1.1975 0.4413 0.6077 0.05 Uiso calc 1 H
H18D 1.0169 0.4995 0.6427 0.05 Uiso calc 1 H
H18E 0.9541 0.3711 0.5942 0.05 Uiso calc 1 H
C19 0.6953(6) 0.1927(4) 0.7076(2) 0.0186(10) Uani d 1 C
C20 0.7046(7) 0.1074(4) 0.6544(2) 0.0198(10) Uani d 1 C
H20 0.831 0.12 0.6291 0.024 Uiso calc 1 H

loop_
_atom_site_aniso_label
_atom_site_aniso_U_11
_atom_site_aniso_U_22
_atom_site_aniso_U_33
_atom_site_aniso_U_12
_atom_site_aniso_U_13
_atom_site_aniso_U_23
Pd1 0.01787(17) 0.01206(17) 0.0250(2) 0.00498(13) 0.00369(13) 0.00356(14)
C21 0.018(2) 0.020(2) 0.022(3) 0.010(2) 0.000(2) 0.010(2)
N22 0.0179(19) 0.017(2) 0.023(2) 0.0100(16) 0.0015(17) 0.0018(18)
N23 0.0199(19) 0.0157(19) 0.023(2) 0.0092(16) 0.0018(17) 0.0045(17)
N24 0.0182(19) 0.0152(19) 0.025(2) 0.0069(16) 0.0029(17) 0.0035(18)
N1 0.0216(19) 0.0152(19) 0.021(2) 0.0071(16) 0.0065(17) 0.0052(17)
C2 0.023(2) 0.020(2) 0.023(3) 0.010(2) 0.000(2) 0.001(2)
C2A 0.025(2) 0.025(3) 0.029(3) 0.009(2) 0.004(2) 0.003(2)
C2B 0.034(3) 0.029(3) 0.028(3) 0.008(2) 0.009(2) 0.003(2)
C3 0.025(2) 0.016(2) 0.022(3) 0.008(2) -0.002(2) 0.001(2)
C3A 0.035(3) 0.025(3) 0.026(3) 0.008(2) -0.001(2) 0.004(2)
C3B 0.038(3) 0.025(3) 0.025(3) 0.010(2) 0.001(2) -0.001(2)
C4 0.020(2) 0.016(2) 0.021(3) 0.0071(19) 0.001(2) 0.009(2)
C5 0.024(2) 0.017(2) 0.026(3) 0.010(2) 0.001(2) 0.003(2)
C6 0.022(2) 0.015(2) 0.025(3) 0.005(2) 0.000(2) 0.008(2)
C7 0.019(2) 0.018(2) 0.024(3) 0.0061(19) -0.001(2) 0.008(2)
C7A 0.028(3) 0.022(3) 0.033(3) 0.008(2) 0.002(2) 0.003(2)
C8 0.021(2) 0.017(2) 0.027(3) 0.007(2) 0.003(2) 0.007(2)
C8A 0.021(2) 0.019(2) 0.026(3) 0.004(2) 0.003(2) 0.003(2)
C8B 0.030(3) 0.020(2) 0.036(3) 0.004(2) 0.009(2) 0.008(2)
C9 0.021(2) 0.018(2) 0.025(3) 0.009(2) 0.003(2) 0.007(2)
C10 0.018(2) 0.018(2) 0.025(3) 0.009(2) 0.007(2) 0.008(2)
C11 0.018(2) 0.016(2) 0.022(3) 0.0064(19) 0.003(2) 0.008(2)
C12 0.028(2) 0.015(2) 0.022(3) 0.011(2) 0.002(2) 0.007(2)
C12A 0.020(2) 0.025(3) 0.026(3) 0.009(2) 0.007(2) 0.004(2)
C12B 0.033(3) 0.033(3) 0.029(3) 0.015(2) 0.012(2) 0.008(2)
C13 0.022(2) 0.015(2) 0.025(3) 0.010(2) 0.007(2) 0.008(2)
C13A 0.034(3) 0.020(2) 0.022(3) 0.010(2) 0.003(2) -0.001(2)
C14 0.022(2) 0.011(2) 0.026(3) 0.0089(19) 0.002(2) 0.005(2)
C15 0.020(2) 0.014(2) 0.023(3) 0.0062(19) 0.001(2) 0.005(2)
C16 0.021(2) 0.010(2) 0.025(3) 0.0081(19) -0.001(2) 0.003(2)
C17 0.021(2) 0.017(2) 0.022(3) 0.007(2) 0.000(2) 0.006(2)
C17A 0.022(2) 0.022(3) 0.030(3) 0.003(2) -0.004(2) 0.001(2)
C18 0.022(2) 0.014(2) 0.023(3) 0.0062(19) 0.000(2) 0.009(2)
C18A 0.020(2) 0.024(3) 0.026(3) 0.006(2) 0.001(2) 0.004(2)
C18B 0.027(3) 0.036(3) 0.036(3) 0.003(2) 0.003(2) 0.010(3)
C19 0.021(2) 0.018(2) 0.019(3) 0.008(2) -0.001(2) 0.004(2)
C20 0.020(2) 0.016(2) 0.025(3) 0.005(2) 0.002(2) 0.009(2)

loop_
_atom_type_symbol
_atom_type_description
_atom_type_scat_dispersion_real
_atom_type_scat_dispersion_imag
_atom_type_scat_source
C C 0.0033 0.0016 'International Tables Vol C Tables 4.2.6.8 and 6.1.1.4'
H H 0 0 'International Tables Vol C Tables 4.2.6.8 and 6.1.1.4'
N N 0.0061 0.0033 'International Tables Vol C Tables 4.2.6.8 and 6.1.1.4'
Pd Pd -0.9988 1.0072 'International Tables Vol C Tables 4.2.6.8 and 6.1.1.4'

loop_
_geom_angle_atom_site_label_1
_geom_angle_atom_site_label_2
_geom_angle_atom_site_label_3
_geom_angle
C21 Pd1 N24 90.58(17)
C21 Pd1 N22 89.45(17)
N24 Pd1 N22 179.9(2)
C21 Pd1 N23 179.33(17)
N24 Pd1 N23 89.77(15)
N22 Pd1 N23 90.19(14)
N1 C21 C4 106.3(4)
N1 C21 Pd1 125.6(3)
C4 C21 Pd1 128.1(3)
C9 N22 C6 105.6(4)
C9 N22 Pd1 126.1(3)
C6 N22 Pd1 128.2(3)
C14 N23 C11 106.6(4)
C14 N23 Pd1 126.8(3)
C11 N23 Pd1 126.6(3)
C16 N24 C19 106.4(4)
C16 N24 Pd1 127.3(3)
C19 N24 Pd1 126.3(3)
C20 N1 C21 127.5(4)
C20 N1 C2 122.2(4)
C21 N1 C2 110.3(4)
C2A C2 C3 122.9(4)
C2A C2 N1 129.9(4)
C3 C2 N1 107.2(4)
C2 C2A C2B 117.7(4)
C2 C2A H2A 121.1
C2B C2A H2A 121.1
C2A C2B C3B 120.8(5)
C2A C2B H2B 119.6
C3B C2B H2B 119.6
C3A C3 C2 119.2(4)
C3A C3 C4 133.9(4)
C2 C3 C4 106.8(4)
C3 C3A C3B 118.7(5)
C3 C3A H3A 120.7
C3B C3A H3A 120.7
C2B C3B C3A 120.7(5)
C2B C3B H3B 119.6
C3A C3B H3B 119.6
C5 C4 C21 124.9(4)
C5 C4 C3 125.7(4)
C21 C4 C3 109.3(4)
C6 C5 C4 125.1(4)
C6 C5 H5 117.5
C4 C5 H5 117.5
C5 C6 N22 124.3(4)
C5 C6 C7 125.5(4)
N22 C6 C7 110.2(4)
C8 C7 C6 107.0(4)
C8 C7 C7A 128.3(4)
C6 C7 C7A 124.7(4)
C7 C7A H7A1 109.5
C7 C7A H7A2 109.5
H7A1 C7A H7A2 109.5
C7 C7A H7A3 109.5
H7A1 C7A H7A3 109.5
H7A2 C7A H7A3 109.5
C7 C8 C9 106.7(4)
C7 C8 C8A 128.5(4)
C9 C8 C8A 124.8(4)
C8 C8A C8B 112.4(4)
C8 C8A H8A 109.1
C8B C8A H8A 109.1
C8 C8A H8B 109.1
C8B C8A H8B 109.1
H8A C8A H8B 107.8
C8A C8B H8C 109.5
C8A C8B H8D 109.5
H8C C8B H8D 109.5
C8A C8B H8E 109.5
H8C C8B H8E 109.5
H8D C8B H8E 109.5
N22 C9 C10 124.9(4)
N22 C9 C8 110.4(4)
C10 C9 C8 124.7(4)
C11 C10 C9 128.1(4)
C11 C10 H10 116
C9 C10 H10 116
C10 C11 N23 124.0(4)
C10 C11 C12 126.2(4)
N23 C11 C12 109.7(4)
C13 C12 C11 106.9(4)
C13 C12 C12A 128.3(4)
C11 C12 C12A 124.7(4)
C12 C12A C12B 113.3(4)
C12 C12A H12A 108.9
C12B C12A H12A 108.9
C12 C12A H12B 108.9
C12B C12A H12B 108.9
H12A C12A H12B 107.7
C12A C12B H12C 109.5
C12A C12B H12D 109.5
H12C C12B H12D 109.5
C12A C12B H12E 109.5
H12C C12B H12E 109.5
H12D C12B H12E 109.5
C12 C13 C14 106.4(4)
C12 C13 C13A 128.4(4)
C14 C13 C13A 125.2(4)
C13 C13A H13A 109.5
C13 C13A H13B 109.5
H13A C13A H13B 109.5
C13 C13A H13C 109.5
H13A C13A H13C 109.5
H13B C13A H13C 109.5
N23 C14 C15 123.9(4)
N23 C14 C13 110.4(4)
C15 C14 C13 125.7(4)
C14 C15 C16 127.2(4)
C14 C15 H15 116.4
C16 C15 H15 116.4
N24 C16 C15 125.0(4)
N24 C16 C17 110.0(4)
C15 C16 C17 125.0(4)
C18 C17 C16 107.1(4)
C18 C17 C17A 128.3(4)
C16 C17 C17A 124.7(4)
C17 C17A H17A 109.5
C17 C17A H17B 109.5
H17A C17A H17B 109.5
C17 C17A H17C 109.5
H17A C17A H17C 109.5
H17B C17A H17C 109.5
C17 C18 C19 106.9(4)
C17 C18 C18A 128.5(4)
C19 C18 C18A 124.6(4)
C18 C18A C18B 113.0(4)
C18 C18A H18A 109
C18B C18A H18A 109
C18 C18A H18B 109
C18B C18A H18B 109
H18A C18A H18B 107.8
C18A C18B H18C 109.5
C18A C18B H18D 109.5
H18C C18B H18D 109.5
C18A C18B H18E 109.5
H18C C18B H18E 109.5
H18D C18B H18E 109.5
C20 C19 N24 125.3(4)
C20 C19 C18 125.0(4)
N24 C19 C18 109.6(4)
N1 C20 C19 124.6(4)
N1 C20 H20 117.7
C19 C20 H20 117.7

loop_
_geom_bond_atom_site_label_1
_geom_bond_atom_site_label_2
_geom_bond_distance
Pd1 C21 1.964(5)
Pd1 N24 2.009(4)
Pd1 N22 2.022(4)
Pd1 N23 2.048(4)
C21 N1 1.392(5)
C21 C4 1.406(6)
N22 C9 1.375(5)
N22 C6 1.383(6)
N23 C14 1.365(5)
N23 C11 1.372(5)
N24 C16 1.358(5)
N24 C19 1.389(5)
N1 C20 1.355(5)
N1 C2 1.433(6)
C2 C2A 1.375(6)
C2 C3 1.396(6)
C2A C2B 1.384(7)
C2A H2A 0.95
C2B C3B 1.393(6)
C2B H2B 0.95
C3 C3A 1.381(6)
C3 C4 1.448(6)
C3A C3B 1.403(6)
C3A H3A 0.95
C3B H3B 0.95
C4 C5 1.398(6)
C5 C6 1.375(6)
C5 H5 0.95
C6 C7 1.451(6)
C7 C8 1.353(6)
C7 C7A 1.488(6)
C7A H7A1 0.98
C7A H7A2 0.98
C7A H7A3 0.98
C8 C9 1.456(6)
C8 C8A 1.499(6)
C8A C8B 1.523(6)
C8A H8A 0.99
C8A H8B 0.99
C8B H8C 0.98
C8B H8D 0.98
C8B H8E 0.98
C9 C10 1.386(6)
C10 C11 1.367(6)
C10 H10 0.95
C11 C12 1.458(6)
C12 C13 1.359(6)
C12 C12A 1.495(6)
C12A C12B 1.534(6)
C12A H12A 0.99
C12A H12B 0.99
C12B H12C 0.98
C12B H12D 0.98
C12B H12E 0.98
C13 C14 1.455(6)
C13 C13A 1.491(6)
C13A H13A 0.98
C13A H13B 0.98
C13A H13C 0.98
C14 C15 1.385(6)
C15 C16 1.386(6)
C15 H15 0.95
C16 C17 1.459(6)
C17 C18 1.351(6)
C17 C17A 1.497(6)
C17A H17A 0.98
C17A H17B 0.98
C17A H17C 0.98
C18 C19 1.449(6)
C18 C18A 1.502(6)
C18A C18B 1.515(6)
C18A H18A 0.99
C18A H18B 0.99
C18B H18C 0.98
C18B H18D 0.98
C18B H18E 0.98
C19 C20 1.356(6)
C20 H20 0.95

loop_
_geom_torsion_atom_site_label_1
_geom_torsion_atom_site_label_2
_geom_torsion_atom_site_label_3
_geom_torsion_atom_site_label_4
_geom_torsion
C4 C21 N1 C20 -179.9(4)
Pd1 C21 N1 C20 0.1(6)
C4 C21 N1 C2 0.0(4)
Pd1 C21 N1 C2 180.0(3)
C20 N1 C2 C2A -0.2(7)
C21 N1 C2 C2A 180.0(4)
C20 N1 C2 C3 179.8(4)
C21 N1 C2 C3 0.0(5)
C3 C2 C2A C2B 0.3(7)
N1 C2 C2A C2B -179.7(4)
C2 C2A C2B C3B 0.2(7)
C2A C2 C3 C3A -0.9(7)
N1 C2 C3 C3A 179.2(4)
C2A C2 C3 C4 -179.9(4)
N1 C2 C3 C4 0.1(5)
C2 C3 C3A C3B 0.9(6)
C4 C3 C3A C3B 179.6(4)
C2A C2B C3B C3A -0.2(7)
C3 C3A C3B C2B -0.3(7)
N1 C21 C4 C5 177.8(4)
Pd1 C21 C4 C5 -2.2(6)
N1 C21 C4 C3 0.1(4)
Pd1 C21 C4 C3 -179.9(3)
C3A C3 C4 C5 3.3(8)
C2 C3 C4 C5 -177.8(4)
C3A C3 C4 C21 -179.0(5)
C2 C3 C4 C21 -0.1(5)
C21 C4 C5 C6 0.9(7)
C3 C4 C5 C6 178.3(4)
C4 C5 C6 N22 1.5(7)
C4 C5 C6 C7 179.0(4)
C9 N22 C6 C5 178.2(4)
Pd1 N22 C6 C5 -2.6(6)
C9 N22 C6 C7 0.4(4)
Pd1 N22 C6 C7 179.6(3)
C5 C6 C7 C8 -177.1(4)
N22 C6 C7 C8 0.7(5)
C5 C6 C7 C7A 3.2(7)
N22 C6 C7 C7A -179.0(4)
C6 C7 C8 C9 -1.4(5)
C7A C7 C8 C9 178.3(4)
C6 C7 C8 C8A -179.7(4)
C7A C7 C8 C8A 0.0(7)
C7 C8 C8A C8B 96.7(6)
C9 C8 C8A C8B -81.3(5)
C6 N22 C9 C10 179.7(4)
Pd1 N22 C9 C10 0.4(6)
C6 N22 C9 C8 -1.3(4)
Pd1 N22 C9 C8 179.5(3)
C7 C8 C9 N22 1.7(5)
C8A C8 C9 N22 -179.9(4)
C7 C8 C9 C10 -179.2(4)
C8A C8 C9 C10 -0.8(7)
N22 C9 C10 C11 -2.7(7)
C8 C9 C10 C11 178.4(4)
C9 C10 C11 N23 3.0(7)
C9 C10 C11 C12 -177.1(4)
C14 N23 C11 C10 179.7(4)
Pd1 N23 C11 C10 -1.0(6)
C14 N23 C11 C12 -0.3(4)
Pd1 N23 C11 C12 179.0(3)
C10 C11 C12 C13 179.5(4)
N23 C11 C12 C13 -0.5(5)
C10 C11 C12 C12A 2.3(7)
N23 C11 C12 C12A -177.7(4)
C13 C12 C12A C12B -91.7(6)
C11 C12 C12A C12B 84.8(5)
C11 C12 C13 C14 1.0(5)
C12A C12 C13 C14 178.1(4)
C11 C12 C13 C13A -178.5(4)
C12A C12 C13 C13A -1.4(7)
C11 N23 C14 C15 -178.1(4)
Pd1 N23 C14 C15 2.6(6)
C11 N23 C14 C13 0.9(4)
Pd1 N23 C14 C13 -178.4(3)
C12 C13 C14 N23 -1.3(5)
C13A C13 C14 N23 178.3(4)
C12 C13 C14 C15 177.8(4)
C13A C13 C14 C15 -2.7(7)
N23 C14 C15 C16 -1.4(7)
C13 C14 C15 C16 179.7(4)
C19 N24 C16 C15 -177.1(4)
Pd1 N24 C16 C15 1.7(6)
C19 N24 C16 C17 0.7(4)
Pd1 N24 C16 C17 179.5(3)
C14 C15 C16 N24 -0.9(7)
C14 C15 C16 C17 -178.4(4)
N24 C16 C17 C18 -0.9(5)
C15 C16 C17 C18 176.9(4)
N24 C16 C17 C17A 179.1(4)
C15 C16 C17 C17A -3.1(7)
C16 C17 C18 C19 0.7(5)
C17A C17 C18 C19 -179.3(4)
C16 C17 C18 C18A 179.4(4)
C17A C17 C18 C18A -0.5(7)
C17 C18 C18A C18B -94.1(6)
C19 C18 C18A C18B 84.4(5)
C16 N24 C19 C20 179.4(4)
Pd1 N24 C19 C20 0.6(6)
C16 N24 C19 C18 -0.3(4)
Pd1 N24 C19 C18 -179.1(3)
C17 C18 C19 C20 -180.0(4)
C18A C18 C19 C20 1.2(7)
C17 C18 C19 N24 -0.3(5)
C18A C18 C19 N24 -179.1(4)
C21 N1 C20 C19 -1.6(7)
C2 N1 C20 C19 178.6(4)
N24 C19 C20 N1 1.1(7)
C18 C19 C20 N1 -179.2(4)
